data_1525695
loop_
_publ_author_name
'Boehmer, N.'
'Meyer, G.'

_publ_section_title
;
 Die Einwirkung von Ammoniumfluorid auf Scandium: Synthese und
 Kristallstrukturen von (N H4)3 (Sc F6) und (Cu (N H3)4)3 (Sc F6)2
;
_journal_name_full 'Zeitschrift fuer Anorganische und Allgemeine Chemie'
_journal_page_first 1248
_journal_page_last 1252
_journal_volume 627
_journal_year 2001
_chemical_formula_sum 'F6 H8 N3 Sc'
_chemical_name_systematic '(N H4)3 (Sc F6)'
_space_group_IT_number 14
_symmetry_space_group_name_Hall '-P 2yn'
_symmetry_space_group_name_H-M 'P 1 21/n 1'
_cell_angle_alpha 90
_cell_angle_beta 90.4
_cell_angle_gamma 90
_cell_formula_units_Z 2
_cell_length_a 6.5
_cell_length_b 6.514
_cell_length_c 9.49
_cell_volume 401.806
_citation_journal_id_ASTM ZAACAB
_cod_data_source_file Boehmer_ZAACAB_2001_1993.cif
_cod_data_source_block F6H8N3Sc1
_cod_original_cell_volume 401.8063
_cod_original_sg_symbol_Hall '-P 2ybc (x-z,y,z)'
_cod_original_formula_sum 'F6 H8 N3 Sc1'
_cod_database_code 1525695

loop_
_symmetry_equiv_pos_as_xyz
x,y,z
-x+1/2,y+1/2,-z+1/2
-x,-y,-z
x-1/2,-y-1/2,z-1/2

loop_
_atom_site_label
_atom_site_type_symbol
_atom_site_fract_x
_atom_site_fract_y
_atom_site_fract_z
_atom_site_occupancy
_atom_site_U_iso_or_equiv
_atom_site_attached_hydrogens
H4 H+1 0.632 0.985 0.2383 1 0.0 0
H3 H+1 0.4904 0.1471 0.2696 1 0.0 0
N2 N-3 0.5027 0.018 0.2495 1 0.0 0
F2 F-1 0.9266 0.9566 0.205 1 0.0 0
Sc1 Sc+3 0 0 0 1 0.0 0
F1 F-1 0.1467 0.2621 0.0473 1 0.0 0
N1 N-3 0.5 0.5 0 1 0.0 4
H2 H+1 0.4175 0.974 0.1659 1 0.0 0
H1 H+1 0.4502 0.9258 0.3357 1 0.0 0
F3 F-1 0.2636 0.8477 0.0323 1 0.0 0
